data_7245331
loop_
_publ_author_name
'Stienen, Christian'
'Grahl, Julian'
'W\"olper, Christoph'
'Schulz, Stephan'
'Bendt, Georg'

_publ_section_title
;
 Fluorinated \b-diketonate complexes M(tfac)2(TMEDA) (M = Fe, Ni, Cu, Zn)
 as precursors for the MOCVD growth of metal and metal oxide thin films
;
_journal_issue 35
_journal_name_full 'RSC Advances'
_journal_page_first 22974
_journal_page_last 22983
_journal_paper_doi 10.1039/D2RA01338J
_journal_volume 12
_journal_year 2022
_chemical_formula_sum 'C16 H24 F6 N2 O4 Zn'
_chemical_formula_weight 487.74
_space_group_crystal_system monoclinic
_space_group_IT_number 14
_space_group_name_Hall '-P 2ybc'
_space_group_name_H-M_alt 'P 1 21/c 1'
_atom_sites_solution_hydrogens geom
_atom_sites_solution_primary direct
_atom_sites_solution_secondary difmap
_audit_creation_method SHELXL-2017/1
_audit_update_record
;
2021-07-27 deposited with the CCDC.	2022-08-08 downloaded from the CCDC.
;
_cell_angle_alpha 90
_cell_angle_beta 90.27(4)
_cell_angle_gamma 90
_cell_formula_units_Z 4
_cell_length_a 8.323(19)
_cell_length_b 20.79(5)
_cell_length_c 13.03(3)
_cell_measurement_reflns_used 4056
_cell_measurement_temperature 100(2)
_cell_measurement_theta_max 30.34
_cell_measurement_theta_min 3.69
_cell_volume 2255(9)
_computing_cell_refinement 'BRUKER APEX3(v2019.1-0)'
_computing_data_collection 'BRUKER APEX3(v2019.1-0)'
_computing_data_reduction 'BRUKER APEX3(v2019.1-0)'
_computing_molecular_graphics 'ORTEP/PLATON (Spek)'
_computing_publication_material 'BRUKER AXS SHELXTL (c) 2008 / Vers. 2008/4'
_computing_structure_refinement 'SHELXL-2017/1 (Sheldrick, 2017)'
_computing_structure_solution 'BRUKER APEX3(v2019.1-0)'
_diffrn_ambient_temperature 100(2)
_diffrn_detector_area_resol_mean 512
_diffrn_measured_fraction_theta_full 0.988
_diffrn_measured_fraction_theta_max 0.939
_diffrn_measurement_device_type 'Bruker D8 KAPPA II (APEX II detector)'
_diffrn_measurement_method 'Data collection strategy APEX 2/COSMO'
_diffrn_radiation_monochromator 'Triumph Goebel mirror'
_diffrn_radiation_source 'fine-focus sealed tube'
_diffrn_radiation_type MoK\a
_diffrn_radiation_wavelength 0.71073
_diffrn_reflns_av_R_equivalents 0.0450
_diffrn_reflns_av_unetI/netI 0.0418
_diffrn_reflns_Laue_measured_fraction_full 0.988
_diffrn_reflns_Laue_measured_fraction_max 0.939
_diffrn_reflns_limit_h_max 11
_diffrn_reflns_limit_h_min -9
_diffrn_reflns_limit_k_max 29
_diffrn_reflns_limit_k_min -29
_diffrn_reflns_limit_l_max 18
_diffrn_reflns_limit_l_min -19
_diffrn_reflns_number 43803
_diffrn_reflns_point_group_measured_fraction_full 0.988
_diffrn_reflns_point_group_measured_fraction_max 0.939
_diffrn_reflns_theta_full 25.242
_diffrn_reflns_theta_max 31.386
_diffrn_reflns_theta_min 3.826
_exptl_absorpt_coefficient_mu 1.160
_exptl_absorpt_correction_T_max 0.75
_exptl_absorpt_correction_T_min 0.62
_exptl_absorpt_correction_type multi-scan
_exptl_absorpt_process_details
; 
 SADABS
 R.H. Blessing, Acta Cryst. (1995) A51 33-38 
;
_exptl_crystal_colour colourless
_exptl_crystal_density_diffrn 1.437
_exptl_crystal_description tablet
_exptl_crystal_F_000 1000
_exptl_crystal_size_max 0.541
_exptl_crystal_size_mid 0.359
_exptl_crystal_size_min 0.190
_refine_diff_density_max 0.585
_refine_diff_density_min -0.309
_refine_diff_density_rms 0.058
_refine_ls_extinction_method none
_refine_ls_goodness_of_fit_ref 1.090
_refine_ls_hydrogen_treatment constr
_refine_ls_matrix_type full
_refine_ls_number_parameters 324
_refine_ls_number_reflns 6974
_refine_ls_number_restraints 132
_refine_ls_restrained_S_all 1.152
_refine_ls_R_factor_all 0.0739
_refine_ls_R_factor_gt 0.0538
_refine_ls_shift/su_max 0.001
_refine_ls_shift/su_mean 0.000
_refine_ls_structure_factor_coef Fsqd
_refine_ls_weighting_details 'w=1/[\s^2^(Fo^2^)+(0.0475P)^2^+1.6161P] where P=(Fo^2^+2Fc^2^)/3'
_refine_ls_weighting_scheme calc
_refine_ls_wR_factor_gt 0.1364
_refine_ls_wR_factor_ref 0.1459
_reflns_Friedel_coverage 0.000
_reflns_number_gt 5203
_reflns_number_total 6974
_reflns_threshold_expression 'I > 2\s(I)'
_cod_data_source_file d2ra01338j2.cif
_cod_data_source_block cst_178m
_cod_depositor_comments
;
The following automatic conversions were performed:

data item '_atom_sites_solution_secondary' value 'diffmap' was
changed to 'difmap'.

Automatic conversion script
Id: cif_fix_values 7556 2019-12-06 15:28:31Z antanas 
;
_cod_original_cell_volume 2254(9)
_cod_original_sg_symbol_H-M 'P 21/c'
_cod_database_code 7245331
_shelx_shelxl_version_number 2017/1
_shelx_space_group_comment
;
The symmetry employed for this shelxl refinement is uniquely defined
by the following loop, which should always be used as a source of
symmetry information in preference to the above space-group names.
They are only intended as comments.
;
_shelx_estimated_absorpt_t_min 0.573
_shelx_estimated_absorpt_t_max 0.810

loop_
_space_group_symop_operation_xyz
'x, y, z'
'-x, y+1/2, -z+1/2'
'-x, -y, -z'
'x, -y-1/2, z-1/2'

loop_
_atom_site_label
_atom_site_type_symbol
_atom_site_fract_x
_atom_site_fract_y
_atom_site_fract_z
_atom_site_U_iso_or_equiv
_atom_site_adp_type
_atom_site_occupancy
_atom_site_site_symmetry_order
_atom_site_calc_flag
_atom_site_refinement_flags_posn
_atom_site_refinement_flags_adp
_atom_site_refinement_flags_occupancy
_atom_site_disorder_assembly
_atom_site_disorder_group
Zn1 Zn 0.18687(4) 0.40806(2) 0.78910(2) 0.04943(12) Uani 1 1 d . . . . .
F1 F 0.5702(18) 0.2132(6) 0.9176(11) 0.144(4) Uani 0.70(4) 1 d D . P A 3
F2 F 0.540(2) 0.2320(5) 0.7616(10) 0.124(3) Uani 0.70(4) 1 d D . P A 3
F3 F 0.3509(10) 0.1892(4) 0.8441(11) 0.109(3) Uani 0.70(4) 1 d D . P A 3
F1' F 0.580(3) 0.2320(9) 0.783(2) 0.114(8) Uani 0.30(4) 1 d D . P A 4
F2' F 0.357(2) 0.1903(10) 0.816(3) 0.159(12) Uani 0.30(4) 1 d D . P A 4
F3' F 0.527(4) 0.2041(11) 0.9326(13) 0.124(8) Uani 0.30(4) 1 d D . P A 4
F4 F 0.035(2) 0.6329(6) 0.8322(4) 0.197(8) Uani 0.582(13) 1 d D . P B 1
F5 F -0.0839(6) 0.6000(3) 0.6988(11) 0.118(3) Uani 0.582(13) 1 d D . P B 1
F6 F 0.1113(9) 0.6602(3) 0.6851(7) 0.113(3) Uani 0.582(13) 1 d D . P B 1
F4' F 0.1453(12) 0.6543(5) 0.8129(9) 0.115(4) Uani 0.418(13) 1 d D . P B 2
F5' F -0.0718(11) 0.6089(4) 0.7935(14) 0.114(6) Uani 0.418(13) 1 d D . P B 2
F6' F 0.053(2) 0.6487(6) 0.6673(6) 0.160(7) Uani 0.418(13) 1 d D . P B 2
O1 O 0.3005(3) 0.31872(9) 0.80051(16) 0.0635(5) Uani 1 1 d . . . . .
O2 O 0.2874(3) 0.42964(9) 0.93301(15) 0.0603(5) Uani 1 1 d . . . . .
O3 O 0.0941(2) 0.50227(9) 0.77821(16) 0.0564(5) Uani 1 1 d . . . . .
O4 O 0.3900(3) 0.44427(10) 0.70728(17) 0.0650(5) Uani 1 1 d . . . . .
N1 N 0.0679(4) 0.37186(12) 0.64628(19) 0.0675(7) Uani 1 1 d . . . . .
N2 N -0.0450(3) 0.37752(11) 0.85945(19) 0.0589(6) Uani 1 1 d . . . . .
C1 C 0.3927(3) 0.30081(12) 0.8707(2) 0.0540(6) Uani 1 1 d . . . . .
C2 C 0.4353(4) 0.33240(14) 0.9590(2) 0.0611(7) Uani 1 1 d . . . . .
H2 H 0.506802 0.311246 1.004935 0.073 Uiso 1 1 calc R U . . .
C3 C 0.3787(4) 0.39577(14) 0.9872(2) 0.0538(6) Uani 1 1 d . . . . .
C4 C 0.4648(4) 0.23226(15) 0.8504(3) 0.0763(10) Uani 1 1 d D . . . .
C5 C 0.4344(5) 0.4241(2) 1.0872(3) 0.0815(10) Uani 1 1 d . . . . .
H5A H 0.528329 0.451432 1.075372 0.122 Uiso 1 1 calc R U . . .
H5B H 0.463329 0.389324 1.134698 0.122 Uiso 1 1 calc R U . . .
H5C H 0.347758 0.449877 1.116975 0.122 Uiso 1 1 calc R U . . .
C6 C 0.1629(3) 0.55089(11) 0.73716(19) 0.0466(5) Uani 1 1 d . . . . .
C7 C 0.3095(3) 0.55445(13) 0.6883(2) 0.0536(6) Uani 1 1 d . . . . .
H7 H 0.340634 0.594665 0.660039 0.064 Uiso 1 1 calc R U . . .
C8 C 0.4173(3) 0.50144(13) 0.6777(2) 0.0526(6) Uani 1 1 d . . . . .
C9 C 0.0627(4) 0.61361(14) 0.7451(3) 0.0668(8) Uani 1 1 d D . . . .
C10 C 0.5823(4) 0.5139(2) 0.6294(3) 0.0773(9) Uani 1 1 d . . . . .
H10A H 0.616420 0.475693 0.591222 0.116 Uiso 1 1 calc R U . . .
H10B H 0.660837 0.523291 0.683618 0.116 Uiso 1 1 calc R U . . .
H10C H 0.574902 0.550667 0.582548 0.116 Uiso 1 1 calc R U . . .
C11 C -0.0741(6) 0.3356(2) 0.6837(3) 0.1054(16) Uani 1 1 d . . . . .
H11A H -0.039636 0.292328 0.706538 0.126 Uiso 1 1 calc R U . . .
H11B H -0.151760 0.330116 0.626612 0.126 Uiso 1 1 calc R U . . .
C12 C -0.1558(5) 0.3698(3) 0.7718(3) 0.0959(14) Uani 1 1 d . . . . .
H12A H -0.193242 0.412655 0.748625 0.115 Uiso 1 1 calc R U . . .
H12B H -0.250934 0.344770 0.793563 0.115 Uiso 1 1 calc R U . . .
C13 C 0.0178(5) 0.4266(2) 0.5803(3) 0.0827(11) Uani 1 1 d . . . . .
H13A H 0.113360 0.448863 0.554689 0.124 Uiso 1 1 calc R U . . .
H13B H -0.047426 0.456574 0.620438 0.124 Uiso 1 1 calc R U . . .
H13C H -0.045471 0.410402 0.522175 0.124 Uiso 1 1 calc R U . . .
C14 C 0.1748(7) 0.3282(2) 0.5853(3) 0.1094(17) Uani 1 1 d . . . . .
H14A H 0.118959 0.314952 0.522322 0.164 Uiso 1 1 calc R U . . .
H14B H 0.201219 0.290032 0.626214 0.164 Uiso 1 1 calc R U . . .
H14C H 0.273807 0.350987 0.567461 0.164 Uiso 1 1 calc R U . . .
C15 C -0.1113(5) 0.42730(18) 0.9308(3) 0.0849(11) Uani 1 1 d . . . . .
H15A H -0.125447 0.467944 0.893766 0.127 Uiso 1 1 calc R U . . .
H15B H -0.036602 0.433699 0.988257 0.127 Uiso 1 1 calc R U . . .
H15C H -0.215355 0.412804 0.957120 0.127 Uiso 1 1 calc R U . . .
C16 C -0.0279(5) 0.31569(15) 0.9164(3) 0.0740(9) Uani 1 1 d . . . . .
H16A H -0.132664 0.302745 0.943528 0.111 Uiso 1 1 calc R U . . .
H16B H 0.048256 0.321314 0.973262 0.111 Uiso 1 1 calc R U . . .
H16C H 0.011907 0.282350 0.869804 0.111 Uiso 1 1 calc R U . . .

loop_
_atom_site_aniso_label
_atom_site_aniso_U_11
_atom_site_aniso_U_22
_atom_site_aniso_U_33
_atom_site_aniso_U_23
_atom_site_aniso_U_13
_atom_site_aniso_U_12
Zn1 0.0641(2) 0.03356(15) 0.05064(18) 0.00253(11) -0.00233(13) 0.00263(12)
F1 0.133(6) 0.089(5) 0.208(11) -0.034(6) -0.071(6) 0.066(4)
F2 0.133(7) 0.102(5) 0.137(5) -0.031(4) 0.049(5) 0.035(4)
F3 0.107(5) 0.038(3) 0.182(6) 0.001(3) 0.013(4) -0.013(3)
F1' 0.077(8) 0.056(6) 0.21(2) 0.009(9) 0.056(9) 0.021(5)
F2' 0.136(17) 0.060(10) 0.28(3) -0.082(14) -0.057(16) 0.024(9)
F3' 0.21(2) 0.062(7) 0.105(10) 0.034(7) 0.001(11) 0.058(9)
F4 0.35(2) 0.173(12) 0.067(3) -0.021(5) 0.009(8) 0.173(13)
F5 0.064(3) 0.093(3) 0.199(10) 0.017(4) -0.027(4) 0.017(2)
F6 0.098(4) 0.041(2) 0.202(9) 0.052(3) 0.021(4) 0.009(2)
F4' 0.129(7) 0.076(4) 0.141(9) -0.049(5) 0.010(5) 0.018(4)
F5' 0.079(5) 0.072(4) 0.192(17) 0.024(7) 0.035(6) 0.022(3)
F6' 0.280(18) 0.145(10) 0.055(4) 0.021(4) -0.020(6) 0.127(11)
O1 0.0891(15) 0.0391(9) 0.0622(12) -0.0049(8) -0.0073(11) 0.0125(9)
O2 0.0774(14) 0.0457(9) 0.0575(11) -0.0077(8) -0.0122(10) 0.0100(9)
O3 0.0619(12) 0.0406(9) 0.0668(12) 0.0118(8) 0.0093(9) 0.0034(8)
O4 0.0656(13) 0.0519(11) 0.0775(14) 0.0048(10) 0.0114(10) 0.0082(9)
N1 0.096(2) 0.0553(14) 0.0511(13) -0.0025(10) -0.0083(13) -0.0032(13)
N2 0.0683(15) 0.0473(12) 0.0611(14) 0.0084(10) 0.0047(11) -0.0075(11)
C1 0.0535(15) 0.0371(11) 0.0715(17) 0.0039(11) 0.0069(13) 0.0036(10)
C2 0.0596(17) 0.0543(15) 0.0694(18) 0.0066(13) -0.0093(14) 0.0097(13)
C3 0.0538(15) 0.0553(14) 0.0523(14) 0.0000(11) -0.0017(12) -0.0009(12)
C4 0.075(2) 0.0445(15) 0.110(3) -0.0044(16) 0.004(2) 0.0127(15)
C5 0.094(3) 0.089(2) 0.0621(19) -0.0113(17) -0.0162(18) 0.009(2)
C6 0.0557(14) 0.0359(10) 0.0480(13) 0.0035(9) -0.0109(11) 0.0019(9)
C7 0.0548(15) 0.0424(12) 0.0636(16) 0.0089(11) -0.0057(13) -0.0063(10)
C8 0.0531(15) 0.0542(14) 0.0504(14) 0.0011(11) -0.0065(11) -0.0007(11)
C9 0.074(2) 0.0437(13) 0.082(2) 0.0133(14) 0.0052(17) 0.0083(13)
C10 0.0598(19) 0.090(2) 0.082(2) 0.0040(19) 0.0069(16) -0.0018(17)
C11 0.140(4) 0.102(3) 0.075(2) 0.006(2) -0.030(3) -0.059(3)
C12 0.077(2) 0.122(4) 0.088(3) 0.029(3) -0.012(2) -0.035(2)
C13 0.107(3) 0.087(2) 0.0544(18) 0.0068(17) -0.0237(18) -0.003(2)
C14 0.166(5) 0.098(3) 0.064(2) -0.031(2) -0.015(3) 0.032(3)
C15 0.089(3) 0.0634(19) 0.103(3) 0.0087(19) 0.039(2) 0.0047(18)
C16 0.093(2) 0.0511(16) 0.078(2) 0.0174(15) 0.0127(18) -0.0097(16)

loop_
_atom_type_symbol
_atom_type_description
_atom_type_scat_dispersion_real
_atom_type_scat_dispersion_imag
_atom_type_scat_source
C C 0.0033 0.0016 'International Tables Vol C Tables 4.2.6.8 and 6.1.1.4'
H H 0.0000 0.0000 'International Tables Vol C Tables 4.2.6.8 and 6.1.1.4'
F F 0.0171 0.0103 'International Tables Vol C Tables 4.2.6.8 and 6.1.1.4'
N N 0.0061 0.0033 'International Tables Vol C Tables 4.2.6.8 and 6.1.1.4'
O O 0.0106 0.0060 'International Tables Vol C Tables 4.2.6.8 and 6.1.1.4'
Zn Zn 0.2839 1.4301 'International Tables Vol C Tables 4.2.6.8 and 6.1.1.4'

loop_
_geom_angle_atom_site_label_1
_geom_angle_atom_site_label_2
_geom_angle_atom_site_label_3
_geom_angle
_geom_angle_site_symmetry_1
_geom_angle_site_symmetry_3
_geom_angle_publ_flag
O1 Zn1 O2 87.02(11) . . ?
O1 Zn1 O3 174.53(9) . . ?
O2 Zn1 O3 90.34(10) . . ?
O1 Zn1 O4 89.41(15) . . ?
O2 Zn1 O4 93.29(17) . . ?
O3 Zn1 O4 85.96(13) . . ?
O1 Zn1 N2 96.31(15) . . ?
O2 Zn1 N2 92.04(16) . . ?
O3 Zn1 N2 88.56(13) . . ?
O4 Zn1 N2 172.37(9) . . ?
O1 Zn1 N1 87.62(13) . . ?
O2 Zn1 N1 171.72(9) . . ?
O3 Zn1 N1 95.51(13) . . ?
O4 Zn1 N1 92.96(17) . . ?
N2 Zn1 N1 82.28(17) . . ?
C1 O1 Zn1 126.43(18) . . ?
C3 O2 Zn1 128.5(2) . . ?
C6 O3 Zn1 126.7(2) . . ?
C8 O4 Zn1 128.57(19) . . ?
C13 N1 C11 110.9(4) . . ?
C13 N1 C14 108.8(3) . . ?
C11 N1 C14 109.9(4) . . ?
C13 N1 Zn1 110.3(2) . . ?
C11 N1 Zn1 104.3(2) . . ?
C14 N1 Zn1 112.6(3) . . ?
C12 N2 C16 110.5(3) . . ?
C12 N2 C15 109.0(3) . . ?
C16 N2 C15 108.7(3) . . ?
C12 N2 Zn1 104.6(3) . . ?
C16 N2 Zn1 111.6(2) . . ?
C15 N2 Zn1 112.3(2) . . ?
O1 C1 C2 128.9(3) . . ?
O1 C1 C4 112.4(3) . . ?
C2 C1 C4 118.7(3) . . ?
C1 C2 C3 124.5(3) . . ?
O2 C3 C2 124.5(3) . . ?
O2 C3 C5 117.0(3) . . ?
C2 C3 C5 118.5(3) . . ?
F1 C4 F3 108.7(7) . . ?
F1 C4 F2 105.6(7) . . ?
F3 C4 F2 106.9(6) . . ?
F1' C4 F3' 105.2(11) . . ?
F1' C4 F2' 105.1(11) . . ?
F3' C4 F2' 104.2(10) . . ?
F1 C4 C1 114.9(6) . . ?
F1' C4 C1 113.6(9) . . ?
F3 C4 C1 110.8(6) . . ?
F2 C4 C1 109.6(6) . . ?
F3' C4 C1 114.4(11) . . ?
F2' C4 C1 113.4(11) . . ?
O3 C6 C7 129.3(2) . . ?
O3 C6 C9 113.2(3) . . ?
C7 C6 C9 117.5(2) . . ?
C6 C7 C8 124.1(3) . . ?
O4 C8 C7 125.4(3) . . ?
O4 C8 C10 116.4(3) . . ?
C7 C8 C10 118.2(3) . . ?
F6' C9 F5' 112.7(7) . . ?
F4 C9 F6 111.7(7) . . ?
F4 C9 F5 107.5(7) . . ?
F6 C9 F5 99.4(5) . . ?
F6' C9 F4' 100.9(7) . . ?
F5' C9 F4' 99.3(7) . . ?
F4 C9 C6 116.1(4) . . ?
F6' C9 C6 118.0(6) . . ?
F5' C9 C6 115.9(4) . . ?
F6 C9 C6 114.4(4) . . ?
F5 C9 C6 105.8(4) . . ?
F4' C9 C6 106.7(5) . . ?
N1 C11 C12 111.8(3) . . ?
N2 C12 C11 110.9(4) . . ?

loop_
_geom_bond_atom_site_label_1
_geom_bond_atom_site_label_2
_geom_bond_distance
_geom_bond_site_symmetry_2
_geom_bond_publ_flag
Zn1 O1 2.089(4) . ?
Zn1 O2 2.098(4) . ?
Zn1 O3 2.110(4) . ?
Zn1 O4 2.140(4) . ?
Zn1 N2 2.233(5) . ?
Zn1 N1 2.234(4) . ?
F1 C4 1.299(8) . ?
F2 C4 1.317(8) . ?
F3 C4 1.307(6) . ?
F1' C4 1.306(11) . ?
F2' C4 1.328(11) . ?
F3' C4 1.324(10) . ?
F4 C9 1.226(6) . ?
F5 C9 1.388(7) . ?
F6 C9 1.310(6) . ?
F4' C9 1.401(8) . ?
F5' C9 1.291(7) . ?
F6' C9 1.252(8) . ?
O1 C1 1.248(4) . ?
O2 C3 1.252(4) . ?
O3 C6 1.280(4) . ?
O4 C8 1.270(4) . ?
N1 C13 1.485(5) . ?
N1 C11 1.486(6) . ?
N1 C14 1.501(5) . ?
N2 C12 1.474(5) . ?
N2 C16 1.491(5) . ?
N2 C15 1.498(5) . ?
C1 C2 1.370(5) . ?
C1 C4 1.569(5) . ?
C2 C3 1.447(5) . ?
C3 C5 1.502(5) . ?
C6 C7 1.381(5) . ?
C6 C9 1.551(5) . ?
C7 C8 1.428(5) . ?
C8 C10 1.535(5) . ?
C11 C12 1.514(7) . ?
